data_4302795
loop_
_publ_author_name
'Diptikanta Swain'
'Tayur N Guru Row'

_publ_contact_author_address
;
Solid State and Structural Chemistry Unit
Indian Institute of Science
Bangalore 560 012. Karnataka.
INDIA.
;
_publ_contact_author_email ssctng@sscu.iisc.ernet.in
_publ_contact_author_fax '(91)803601310 '
_publ_contact_author_name
;
 'Prof. T. N. Guru Row'
;
_publ_contact_author_phone (91)802932796
_publ_section_title
;
In Situ Phase Separation Following Dehydration in Bimetallic Sulfates: A
Variable-Temperature X-Ray Diffraction Study
;
_journal_name_full 'Inorganic Chemistry'
_journal_page_first 7048
_journal_page_last 7058
_journal_paper_doi 10.1021/ic801308u
_journal_volume 48
_journal_year 2009
_chemical_compound_source 'see text'
_chemical_formula_moiety 'Cd3 H6 O23 S5, 4(K)'
_chemical_formula_sum 'Cd3 H6 K4 O23 S5'
_chemical_formula_weight 1028.03
_chemical_name_systematic ' ?'
_space_group_IT_number 14
_symmetry_cell_setting monoclinic
_symmetry_Int_Tables_number 14
_symmetry_space_group_name_Hall '-P 2yn'
_symmetry_space_group_name_H-M 'P 1 21/n 1'
_atom_sites_solution_hydrogens geom
_atom_sites_solution_primary direct
_atom_sites_solution_secondary difmap
_cell_angle_alpha 90.00
_cell_angle_beta 109.610(2)
_cell_angle_gamma 90.00
_cell_formula_units_Z 4
_cell_length_a 9.7179(11)
_cell_length_b 16.4708(19)
_cell_length_c 14.0620(16)
_cell_measurement_reflns_used 850
_cell_measurement_temperature 294(2)
_cell_measurement_theta_max 26.3528
_cell_measurement_theta_min 0.8563
_cell_volume 2120.2(4)
_computing_cell_refinement 'Bruker SMART V5.628, (Bruker, 2004)'
_computing_data_collection 'Bruker SMART V5.628, (Bruker, 2004)'
_computing_data_reduction 'Bruker SAINT V6.45a, (Bruker, 2004)'
_computing_molecular_graphics 'DIAMOND. version 2.1c (Brandenburg, K. 1999)'
_computing_publication_material 'PLATON (Spek, 1990)'
_computing_structure_refinement 'SHELXL-97 (Sheldrick, 1997)'
_computing_structure_solution 'SHELXTL V6.14 (Bruker, 2000)'
_diffrn_ambient_temperature 294(2)
_diffrn_measured_fraction_theta_full 1.000
_diffrn_measured_fraction_theta_max 0.938
_diffrn_measurement_device_type 'Bruker SMART CCD area detector'
_diffrn_measurement_method '\f and \w scans'
_diffrn_radiation_monochromator graphite
_diffrn_radiation_source 'fine-focus sealed tube'
_diffrn_radiation_type MoK\a
_diffrn_radiation_wavelength 0.71073
_diffrn_reflns_av_R_equivalents 0.0314
_diffrn_reflns_av_sigmaI/netI 0.0228
_diffrn_reflns_limit_h_max 12
_diffrn_reflns_limit_h_min -12
_diffrn_reflns_limit_k_max 21
_diffrn_reflns_limit_k_min -21
_diffrn_reflns_limit_l_max 18
_diffrn_reflns_limit_l_min -18
_diffrn_reflns_number 23323
_diffrn_reflns_reduction_process ' ?'
_diffrn_reflns_theta_full 25.00
_diffrn_reflns_theta_max 28.64
_diffrn_reflns_theta_min 1.97
_exptl_absorpt_coefficient_mu 4.368
_exptl_absorpt_correction_T_max 0.1740
_exptl_absorpt_correction_T_min 0.0840
_exptl_absorpt_correction_type multi-scan
_exptl_absorpt_process_details 'SADABS, (Sheldrick, 1996)'
_exptl_crystal_colour colourless
_exptl_crystal_density_diffrn 3.221
_exptl_crystal_density_method 'Not Measured'
_exptl_crystal_description block
_exptl_crystal_F_000 1960
_exptl_crystal_size_max 0.60
_exptl_crystal_size_mid 0.50
_exptl_crystal_size_min 0.40
_refine_diff_density_max 3.934
_refine_diff_density_min -4.353
_refine_diff_density_rms 0.241
_refine_ls_extinction_coef 0.0057(3)
_refine_ls_extinction_expression Fc^*^=kFc[1+0.001xFc^2^\l^3^/sin(2\q)]^-1/4^
_refine_ls_extinction_method SHELXL
_refine_ls_goodness_of_fit_ref 1.068
_refine_ls_hydrogen_treatment constr
_refine_ls_matrix_type full
_refine_ls_number_parameters 440
_refine_ls_number_reflns 5106
_refine_ls_number_restraints 0
_refine_ls_restrained_S_all 1.068
_refine_ls_R_factor_all 0.0789
_refine_ls_R_factor_gt 0.0740
_refine_ls_shift/su_max 0.001
_refine_ls_shift/su_mean 0.000
_refine_ls_structure_factor_coef Fsqd
_refine_ls_weighting_details 'calc w=1/[\s^2^(Fo^2^)+(0.0451P)^2^+56.0098P] where P=(Fo^2^+2Fc^2^)/3'
_refine_ls_weighting_scheme calc
_refine_ls_wR_factor_gt 0.1616
_refine_ls_wR_factor_ref 0.1648
_reflns_number_gt 4703
_reflns_number_total 5106
_reflns_threshold_expression >2sigma(I)
_cod_data_source_file ic801308u_si_001_4.cif
_cod_data_source_block structure2(a)_K3Cd4(SO4)5*3H2O
_cod_depositor_comments
;
The following automatic conversions were performed:
'_symmetry_cell_setting' value 'Monoclinic' changed to 'monoclinic'
according to '/home/saulius/struct/CIF-dictionaries/cif_core.dic'
dictionary named 'cif_core.dic' version 2.4.1 from 2010-06-29.

Automatic conversion script
Id: cif_fix_enum 1527 2010-12-29 10:47:43Z saulius 
;
_cod_original_sg_symbol_H-M 'P 21/n'
_cod_database_code 4302795

loop_
_symmetry_equiv_pos_as_xyz
'x, y, z'
'-x+1/2, y+1/2, -z+1/2'
'-x, -y, -z'
'x-1/2, -y-1/2, z-1/2'

loop_
_atom_site_label
_atom_site_type_symbol
_atom_site_fract_x
_atom_site_fract_y
_atom_site_fract_z
_atom_site_U_iso_or_equiv
_atom_site_adp_type
_atom_site_occupancy
_atom_site_symmetry_multiplicity
_atom_site_calc_flag
_atom_site_refinement_flags
_atom_site_disorder_assembly
_atom_site_disorder_group
Cd1 Cd 0.50211(9) 0.10095(4) 0.28092(5) 0.0392(2) Uani 1 1 d . . .
Cd2 Cd 0.13511(8) 0.13656(4) 0.56988(5) 0.0333(2) Uani 1 1 d . . .
Cd3 Cd 0.36382(10) 0.36165(5) 0.43012(6) 0.0460(3) Uani 1 1 d . . .
K1 K 0.2250(3) -0.02656(15) 0.3831(2) 0.0472(6) Uani 1 1 d . . .
K2 K -0.2339(3) 0.25250(16) 0.50035(19) 0.0489(6) Uani 1 1 d . . .
K3 K 0.0806(3) 0.21171(16) 0.24933(19) 0.0492(6) Uani 1 1 d . . .
K4 K 0.8068(4) -0.0202(2) 0.1417(2) 0.0731(10) Uani 1 1 d . . .
S1 S 0.0656(3) 0.33247(14) 0.44948(18) 0.0367(5) Uani 1 1 d . . .
S2 S 0.4214(3) 0.16304(15) 0.48467(17) 0.0333(5) Uani 1 1 d . . .
S3 S 0.8562(3) 0.06870(15) 0.3717(2) 0.0389(6) Uani 1 1 d . . .
S4 S 0.4749(3) 0.30692(14) 0.2467(2) 0.0394(6) Uani 1 1 d . . .
S5 S 0.3422(4) 0.55999(19) 0.3861(2) 0.0513(8) Uani 1 1 d . . .
O1 O 0.1998(12) 0.3569(5) 0.5333(7) 0.071(3) Uani 1 1 d . . .
O2 O 0.0982(11) 0.3507(5) 0.3565(6) 0.052(2) Uani 1 1 d . . .
O3 O 0.0387(9) 0.2456(4) 0.4559(6) 0.0455(18) Uani 1 1 d . . .
O4 O -0.0584(12) 0.3785(6) 0.4537(10) 0.078(3) Uani 1 1 d . . .
O5 O 0.371(3) 0.131(2) 0.380(2) 0.073(10) Uani 0.35 1 d P . .
O5A O 0.5172(15) 0.1144(8) 0.4443(10) 0.050(3) Uani 0.65 1 d P . .
O6 O 0.518(2) 0.2124(11) 0.5674(11) 0.089(5) Uani 0.75 1 d P . .
O6A O 0.568(3) 0.154(3) 0.533(3) 0.065(13) Uani 0.25 1 d P . .
O7 O 0.3337(9) 0.1081(4) 0.5239(7) 0.0465(18) Uani 1 1 d . . .
O8 O 0.3344(12) 0.2228(7) 0.4123(11) 0.093(4) Uani 1 1 d . . .
O9 O 0.9748(15) 0.0751(7) 0.3386(11) 0.094(4) Uani 1 1 d . . .
O10 O 0.7832(18) -0.0083(9) 0.3644(11) 0.045(3) Uani 0.65 1 d P . .
O10A O 0.826(2) -0.0237(12) 0.3352(18) 0.030(5) Uani 0.35 1 d P . .
O11 O 0.7423(13) 0.1309(7) 0.3302(9) 0.080(3) Uani 1 1 d . . .
O12 O 0.9141(16) 0.0893(7) 0.4887(8) 0.090(4) Uani 1 1 d . . .
O13 O 0.349(2) 0.3541(14) 0.2660(16) 0.037(4) Uani 0.35 1 d P . .
O13A O 0.3266(13) 0.3105(9) 0.2242(11) 0.051(3) Uani 0.65 1 d P . .
O14 O 0.5356(17) 0.2292(8) 0.2315(17) 0.076(6) Uani 0.60 1 d P . .
O14A O 0.398(2) 0.2229(11) 0.2086(15) 0.047(5) Uani 0.40 1 d P . .
O15 O 0.548(2) 0.3242(12) 0.3642(10) 0.070(6) Uani 0.60 1 d P . .
O15A O 0.595(2) 0.3088(13) 0.3142(19) 0.054(6) Uani 0.40 1 d P . .
O16 O 0.5389(16) 0.3697(7) 0.1986(9) 0.045(3) Uani 0.65 1 d P . .
O16A O 0.4525(19) 0.3443(11) 0.1370(14) 0.028(4) Uani 0.35 1 d P . .
O17 O 0.286(2) 0.5491(13) 0.4566(11) 0.068(5) Uani 0.60 1 d P . .
O17A O 0.273(2) 0.4941(13) 0.4203(18) 0.047(5) Uani 0.40 1 d P . .
O18 O 0.431(3) 0.5495(14) 0.3490(19) 0.091(8) Uani 0.50 1 d P . .
O18A O 0.385(3) 0.4735(9) 0.3490(12) 0.067(6) Uani 0.50 1 d P . .
O19 O 0.4176(18) 0.6064(11) 0.4955(14) 0.039(4) Uani 0.40 1 d P . .
O19A O 0.4835(15) 0.6026(7) 0.4132(9) 0.049(4) Uani 0.60 1 d P . .
O20 O 0.2237(15) 0.6215(9) 0.3357(15) 0.043(4) Uani 0.50 1 d P . .
O20A O 0.257(2) 0.5888(11) 0.2803(11) 0.052(5) Uani 0.50 1 d P . .
O21W O 0.5378(12) 0.0455(5) 0.1419(6) 0.061(3) Uani 1 1 d . . .
O22W O 0.2750(9) 0.2360(5) 0.6750(6) 0.0468(18) Uani 1 1 d . . .
O23W O 0.4616(9) -0.0353(4) 0.3075(6) 0.0420(17) Uani 1 1 d . . .
H21A H 0.4572 0.0635 0.1086 0.091 Uiso 1 1 d . . .
H21B H 0.5448 0.0734 0.0954 0.091 Uiso 1 1 d . . .
H22A H 0.2693 0.2493 0.7297 0.067 Uiso 1 1 d . . .
H22B H 0.2751 0.2795 0.6468 0.067 Uiso 1 1 d . . .
H23A H 0.4606 -0.0695 0.2648 0.059 Uiso 1 1 d . . .
H23B H 0.5348 -0.0422 0.3575 0.059 Uiso 1 1 d . . .

loop_
_atom_site_aniso_label
_atom_site_aniso_U_11
_atom_site_aniso_U_22
_atom_site_aniso_U_33
_atom_site_aniso_U_23
_atom_site_aniso_U_13
_atom_site_aniso_U_12
Cd1 0.0531(5) 0.0248(4) 0.0292(4) 0.0027(3) -0.0003(3) -0.0057(3)
Cd2 0.0461(4) 0.0260(3) 0.0264(3) 0.0011(2) 0.0105(3) 0.0036(3)
Cd3 0.0622(5) 0.0366(4) 0.0324(4) 0.0047(3) 0.0066(3) -0.0209(4)
K1 0.0600(15) 0.0328(11) 0.0494(13) -0.0036(10) 0.0191(11) -0.0086(11)
K2 0.0591(15) 0.0414(13) 0.0460(13) 0.0042(10) 0.0176(11) -0.0001(11)
K3 0.0504(14) 0.0419(13) 0.0454(13) -0.0177(10) 0.0030(10) 0.0065(11)
K4 0.097(3) 0.0639(19) 0.0474(15) 0.0044(13) 0.0101(15) 0.0406(18)
S1 0.0531(15) 0.0244(11) 0.0299(11) -0.0018(9) 0.0100(10) -0.0034(10)
S2 0.0368(12) 0.0291(11) 0.0273(10) 0.0032(8) 0.0018(9) -0.0044(9)
S3 0.0434(14) 0.0267(11) 0.0425(13) 0.0117(10) 0.0090(11) 0.0010(10)
S4 0.0526(15) 0.0201(10) 0.0517(15) 0.0050(10) 0.0258(12) 0.0017(10)
S5 0.0501(17) 0.0371(15) 0.0476(16) 0.0204(12) -0.0090(13) -0.0129(13)
O1 0.101(8) 0.042(5) 0.041(5) 0.005(4) -0.013(5) -0.026(5)
O2 0.093(7) 0.030(4) 0.038(4) 0.002(3) 0.028(4) 0.003(4)
O3 0.065(5) 0.027(3) 0.036(4) -0.001(3) 0.006(3) -0.009(3)
O4 0.080(7) 0.042(5) 0.133(10) -0.006(6) 0.062(7) 0.006(5)
O5 0.09(2) 0.10(2) 0.056(15) -0.044(15) 0.055(15) -0.050(18)
O5A 0.053(7) 0.046(7) 0.055(8) 0.016(6) 0.024(6) 0.011(6)
O6 0.105(13) 0.080(11) 0.060(9) -0.020(8) -0.003(8) -0.044(10)
O6A 0.015(13) 0.09(3) 0.06(2) 0.06(2) -0.025(13) -0.024(15)
O7 0.050(4) 0.029(4) 0.068(5) -0.004(3) 0.030(4) -0.008(3)
O8 0.057(6) 0.058(6) 0.150(12) 0.045(7) 0.015(7) -0.002(5)
O9 0.113(10) 0.055(6) 0.136(12) -0.009(7) 0.070(9) -0.015(7)
O10 0.058(9) 0.031(7) 0.047(8) -0.001(5) 0.021(6) 0.006(6)
O10A 0.025(11) 0.014(9) 0.039(12) 0.008(8) -0.006(8) -0.004(8)
O11 0.082(8) 0.061(6) 0.080(7) -0.005(5) 0.007(6) -0.001(6)
O12 0.143(11) 0.067(7) 0.050(6) 0.002(5) 0.019(7) -0.014(7)
O13 0.045(12) 0.036(11) 0.035(11) 0.003(9) 0.021(9) 0.010(10)
O13A 0.035(6) 0.053(8) 0.057(8) -0.006(7) 0.006(6) 0.014(6)
O14 0.057(9) 0.018(6) 0.180(19) 0.026(8) 0.076(11) 0.010(6)
O14A 0.065(13) 0.021(8) 0.050(11) 0.006(8) 0.011(10) 0.000(8)
O15 0.086(13) 0.090(13) 0.020(6) 0.016(7) -0.002(7) -0.041(10)
O15A 0.025(9) 0.049(12) 0.054(13) 0.011(11) -0.031(9) 0.003(8)
O16 0.074(9) 0.025(5) 0.034(6) 0.005(4) 0.017(6) -0.002(5)
O16A 0.026(9) 0.030(9) 0.034(9) 0.002(8) 0.017(8) -0.002(7)
O17 0.083(12) 0.083(13) 0.028(7) 0.015(8) 0.008(7) 0.000(10)
O17A 0.036(10) 0.038(11) 0.063(13) 0.017(10) 0.013(9) 0.012(9)
O18 0.095(19) 0.057(13) 0.084(17) 0.005(12) -0.020(14) 0.021(13)
O18A 0.147(19) 0.022(7) 0.033(8) -0.009(6) 0.031(10) -0.024(10)
O19 0.030(8) 0.037(9) 0.044(10) -0.011(8) 0.005(7) -0.012(7)
O19A 0.053(8) 0.031(6) 0.037(6) 0.006(5) -0.018(6) -0.017(6)
O20 0.024(7) 0.025(7) 0.071(11) 0.019(7) 0.003(7) 0.007(5)
O20A 0.063(11) 0.044(9) 0.028(7) 0.012(7) -0.012(7) -0.024(8)
O21W 0.102(8) 0.044(5) 0.036(4) 0.002(3) 0.021(5) -0.008(5)
O22W 0.049(4) 0.051(5) 0.035(4) -0.008(3) 0.005(3) 0.000(4)
O23W 0.053(4) 0.026(3) 0.039(4) 0.004(3) 0.006(3) -0.007(3)

loop_
_atom_type_symbol
_atom_type_description
_atom_type_scat_dispersion_real
_atom_type_scat_dispersion_imag
_atom_type_scat_source
S S 0.1246 0.1234 'International Tables Vol C Tables 4.2.6.8 and 6.1.1.4'
O O 0.0106 0.0060 'International Tables Vol C Tables 4.2.6.8 and 6.1.1.4'
K K 0.2009 0.2494 'International Tables Vol C Tables 4.2.6.8 and 6.1.1.4'
Cd Cd -0.8075 1.2024 'International Tables Vol C Tables 4.2.6.8 and 6.1.1.4'
H H 0.0000 0.0000 'International Tables Vol C Tables 4.2.6.8 and 6.1.1.4'

loop_
_geom_angle_atom_site_label_1
_geom_angle_atom_site_label_2
_geom_angle_atom_site_label_3
_geom_angle
_geom_angle_site_symmetry_1
_geom_angle_site_symmetry_3
_geom_angle_publ_flag
O5 Cd1 O11 120.4(8) . . ?
O5 Cd1 O5A 37.0(9) . . ?
O11 Cd1 O5A 87.6(5) . . ?
O5 Cd1 O14 98.9(9) . . ?
O11 Cd1 O14 69.6(5) . . ?
O5A Cd1 O14 104.6(6) . . ?
O5 Cd1 O20 78.7(10) . 2_545 ?
O11 Cd1 O20 146.6(6) . 2_545 ?
O5A Cd1 O20 115.7(6) . 2_545 ?
O14 Cd1 O20 81.1(6) . 2_545 ?
O5 Cd1 O21W 154.5(7) . . ?
O11 Cd1 O21W 84.9(4) . . ?
O5A Cd1 O21W 158.4(4) . . ?
O14 Cd1 O21W 91.8(5) . . ?
O20 Cd1 O21W 80.2(5) 2_545 . ?
O5 Cd1 O14A 80.0(11) . . ?
O11 Cd1 O14A 101.4(6) . . ?
O5A Cd1 O14A 103.3(6) . . ?
O14 Cd1 O14A 31.9(6) . . ?
O20 Cd1 O14A 52.1(6) 2_545 . ?
O21W Cd1 O14A 98.0(6) . . ?
O5 Cd1 O23W 87.2(9) . . ?
O11 Cd1 O23W 112.0(3) . . ?
O5A Cd1 O23W 83.6(4) . . ?
O14 Cd1 O23W 171.8(6) . . ?
O20 Cd1 O23W 94.9(4) 2_545 . ?
O21W Cd1 O23W 80.5(3) . . ?
O14A Cd1 O23W 146.2(6) . . ?
O5 Cd1 O20A 59.4(8) . 2_545 ?
O11 Cd1 O20A 171.7(5) . 2_545 ?
O5A Cd1 O20A 94.4(5) . 2_545 ?
O14 Cd1 O20A 102.1(6) . 2_545 ?
O20 Cd1 O20A 26.7(5) 2_545 2_545 ?
O21W Cd1 O20A 95.8(5) . 2_545 ?
O14A Cd1 O20A 70.3(7) . 2_545 ?
O23W Cd1 O20A 76.2(5) . 2_545 ?
O5 Cd1 K1 46.1(7) . . ?
O11 Cd1 K1 138.5(3) . . ?
O5A Cd1 K1 60.9(4) . . ?
O14 Cd1 K1 140.4(3) . . ?
O20 Cd1 K1 74.8(5) 2_545 . ?
O21W Cd1 K1 114.0(2) . . ?
O14A Cd1 K1 111.2(6) . . ?
O23W Cd1 K1 43.4(2) . . ?
O20A Cd1 K1 48.3(5) 2_545 . ?
O5 Cd1 K2 74.9(7) . 1_655 ?
O11 Cd1 K2 47.0(3) . 1_655 ?
O5A Cd1 K2 50.9(4) . 1_655 ?
O14 Cd1 K2 63.3(6) . 1_655 ?
O20 Cd1 K2 130.9(3) 2_545 1_655 ?
O21W Cd1 K2 130.3(3) . 1_655 ?
O14A Cd1 K2 82.8(5) . 1_655 ?
O23W Cd1 K2 123.97(18) . 1_655 ?
O20A Cd1 K2 129.7(4) 2_545 1_655 ?
K1 Cd1 K2 111.71(5) . 1_655 ?
O12 Cd2 O10A 87.4(6) 1_455 3_656 ?
O12 Cd2 O7 123.3(4) 1_455 . ?
O10A Cd2 O7 90.6(7) 3_656 . ?
O12 Cd2 O16A 60.6(6) 1_455 4_566 ?
O10A Cd2 O16A 82.4(8) 3_656 4_566 ?
O7 Cd2 O16A 171.9(5) . 4_566 ?
O12 Cd2 O16 79.0(5) 1_455 4_566 ?
O10A Cd2 O16 61.7(7) 3_656 4_566 ?
O7 Cd2 O16 145.1(4) . 4_566 ?
O16A Cd2 O16 26.9(5) 4_566 4_566 ?
O12 Cd2 O22W 147.1(4) 1_455 . ?
O10A Cd2 O22W 105.1(6) 3_656 . ?
O7 Cd2 O22W 87.4(3) . . ?
O16A Cd2 O22W 90.6(5) 4_566 . ?
O16 Cd2 O22W 80.6(4) 4_566 . ?
O12 Cd2 O10 91.6(5) 1_455 3_656 ?
O10A Cd2 O10 18.0(6) 3_656 3_656 ?
O7 Cd2 O10 73.7(4) . 3_656 ?
O16A Cd2 O10 99.7(6) 4_566 3_656 ?
O16 Cd2 O10 79.8(5) 4_566 3_656 ?
O22W Cd2 O10 109.8(4) . 3_656 ?
O12 Cd2 O3 79.8(3) 1_455 . ?
O10A Cd2 O3 167.1(6) 3_656 . ?
O7 Cd2 O3 98.2(3) . . ?
O16A Cd2 O3 89.4(5) 4_566 . ?
O16 Cd2 O3 113.0(4) 4_566 . ?
O22W Cd2 O3 84.9(3) . . ?
O10 Cd2 O3 162.5(4) 3_656 . ?
O12 Cd2 K2 52.3(3) 1_455 . ?
O10A Cd2 K2 120.8(6) 3_656 . ?
O7 Cd2 K2 145.8(2) . . ?
O16A Cd2 K2 42.3(5) 4_566 . ?
O16 Cd2 K2 68.6(3) 4_566 . ?
O22W Cd2 K2 96.2(2) . . ?
O10 Cd2 K2 134.9(4) 3_656 . ?
O3 Cd2 K2 48.6(2) . . ?
O12 Cd2 K1 79.3(3) 1_455 . ?
O10A Cd2 K1 78.9(7) 3_656 . ?
O7 Cd2 K1 45.0(2) . . ?
O16A Cd2 K1 136.3(5) 4_566 . ?
O16 Cd2 K1 135.5(3) 4_566 . ?
O22W Cd2 K1 132.4(2) . . ?
O10 Cd2 K1 62.5(4) 3_656 . ?
O3 Cd2 K1 100.68(19) . . ?
K2 Cd2 K1 122.96(6) . . ?
O12 Cd2 K1 37.8(3) 1_455 3_556 ?
O10A Cd2 K1 62.0(6) 3_656 3_556 ?
O7 Cd2 K1 141.99(19) . 3_556 ?
O16A Cd2 K1 36.0(5) 4_566 3_556 ?
O16 Cd2 K1 43.5(3) 4_566 3_556 ?
O22W Cd2 K1 123.2(2) . 3_556 ?
O10 Cd2 K1 74.8(4) 3_656 3_556 ?
O3 Cd2 K1 105.8(2) . 3_556 ?
K2 Cd2 K1 60.18(5) . 3_556 ?
K1 Cd2 K1 100.89(5) . 3_556 ?
O19 Cd3 O18A 78.2(8) 3_666 . ?
O19 Cd3 O13 103.2(8) 3_666 . ?
O18A Cd3 O13 60.4(7) . . ?
O19 Cd3 O19A 39.8(6) 3_666 3_666 ?
O18A Cd3 O19A 98.1(5) . 3_666 ?
O13 Cd3 O19A 142.7(7) . 3_666 ?
O19 Cd3 O8 111.8(6) 3_666 . ?
O18A Cd3 O8 143.0(5) . . ?
O13 Cd3 O8 82.7(7) . . ?
O19A Cd3 O8 112.2(4) 3_666 . ?
O19 Cd3 O17A 95.4(7) 3_666 . ?
O18A Cd3 O17A 44.9(8) . . ?
O13 Cd3 O17A 95.6(8) . . ?
O19A Cd3 O17A 85.8(7) 3_666 . ?
O8 Cd3 O17A 152.5(6) . . ?
O19 Cd3 O15 59.1(6) 3_666 . ?
O18A Cd3 O15 78.6(7) . . ?
O13 Cd3 O15 51.8(6) . . ?
O19A Cd3 O15 96.6(5) 3_666 . ?
O8 Cd3 O15 77.3(5) . . ?
O17A Cd3 O15 122.8(7) . . ?
O19 Cd3 O2 168.4(5) 3_666 . ?
O18A Cd3 O2 96.3(7) . . ?
O13 Cd3 O2 82.4(6) . . ?
O19A Cd3 O2 132.8(5) 3_666 . ?
O8 Cd3 O2 78.8(3) . . ?
O17A Cd3 O2 73.8(6) . . ?
O15 Cd3 O2 130.3(4) . . ?
O19 Cd3 O1 117.2(6) 3_666 . ?
O18A Cd3 O1 121.0(6) . . ?
O13 Cd3 O1 139.2(6) . . ?
O19A Cd3 O1 77.4(4) 3_666 . ?
O8 Cd3 O1 87.2(4) . . ?
O17A Cd3 O1 76.2(6) . . ?
O15 Cd3 O1 160.0(5) . . ?
O2 Cd3 O1 56.8(3) . . ?
O19 Cd3 K3 148.6(5) 3_666 . ?
O18A Cd3 K3 110.8(5) . . ?
O13 Cd3 K3 61.0(6) . . ?
O19A Cd3 K3 150.9(3) 3_666 . ?
O8 Cd3 K3 43.3(3) . . ?
O17A Cd3 K3 112.3(6) . . ?
O15 Cd3 K3 92.3(4) . . ?
O2 Cd3 K3 43.02(18) . . ?
O1 Cd3 K3 84.9(2) . . ?
O19 Cd3 K2 42.9(5) 3_666 1_655 ?
O18A Cd3 K2 104.1(7) . 1_655 ?
O13 Cd3 K2 87.2(5) . 1_655 ?
O19A Cd3 K2 67.9(4) 3_666 1_655 ?
O8 Cd3 K2 70.5(3) . 1_655 ?
O17A Cd3 K2 137.0(5) . 1_655 ?
O15 Cd3 K2 36.3(4) . 1_655 ?
O2 Cd3 K2 148.60(19) . 1_655 ?
O1 Cd3 K2 126.1(2) . 1_655 ?
K3 Cd3 K2 106.48(6) . 1_655 ?
O19 Cd3 K4 80.8(5) 3_666 4_566 ?
O18A Cd3 K4 84.4(4) . 4_566 ?
O13 Cd3 K4 142.1(6) . 4_566 ?
O19A Cd3 K4 48.9(4) 3_666 4_566 ?
O8 Cd3 K4 131.5(4) . 4_566 ?
O17A Cd3 K4 46.7(6) . 4_566 ?
O15 Cd3 K4 138.8(4) . 4_566 ?
O2 Cd3 K4 88.50(19) . 4_566 ?
O1 Cd3 K4 48.3(2) . 4_566 ?
K3 Cd3 K4 128.97(7) . 4_566 ?
K2 Cd3 K4 116.73(7) 1_655 4_566 ?
O16A K1 O13 50.9(5) 2_545 2_545 ?
O16A K1 O12 48.9(4) 2_545 3_656 ?
O13 K1 O12 99.6(5) 2_545 3_656 ?
O16A K1 O23W 119.4(4) 2_545 . ?
O13 K1 O23W 73.7(4) 2_545 . ?
O12 K1 O23W 148.3(3) 3_656 . ?
O16A K1 O9 88.4(5) 2_545 1_455 ?
O13 K1 O9 105.3(6) 2_545 1_455 ?
O12 K1 O9 78.3(4) 3_656 1_455 ?
O23W K1 O9 133.4(3) . 1_455 ?
O16A K1 O6A 78.6(7) 2_545 3_656 ?
O13 K1 O6A 76.3(11) 2_545 3_656 ?
O12 K1 O6A 83.6(8) 3_656 3_656 ?
O23W K1 O6A 64.8(7) . 3_656 ?
O9 K1 O6A 161.8(7) 1_455 3_656 ?
O16A K1 O7 138.0(4) 2_545 . ?
O13 K1 O7 171.0(5) 2_545 . ?
O12 K1 O7 89.2(3) 3_656 . ?
O23W K1 O7 97.9(2) . . ?
O9 K1 O7 77.9(3) 1_455 . ?
O6A K1 O7 103.3(9) 3_656 . ?
O16A K1 O5 169.3(8) 2_545 . ?
O13 K1 O5 127.7(6) 2_545 . ?
O12 K1 O5 132.1(5) 3_656 . ?
O23W K1 O5 65.7(6) . . ?
O9 K1 O5 81.9(7) 1_455 . ?
O6A K1 O5 111.8(9) 3_656 . ?
O7 K1 O5 43.9(5) . . ?
O16A K1 O16 21.0(4) 2_545 2_545 ?
O13 K1 O16 48.1(5) 2_545 2_545 ?
O12 K1 O16 59.6(3) 3_656 2_545 ?
O23W K1 O16 121.8(3) . 2_545 ?
O9 K1 O16 72.0(3) 1_455 2_545 ?
O6A K1 O16 97.7(7) 3_656 2_545 ?
O7 K1 O16 140.0(3) . 2_545 ?
O5 K1 O16 148.5(8) . 2_545 ?
O16A K1 O20A 127.9(5) 2_545 2_545 ?
O13 K1 O20A 86.4(5) 2_545 2_545 ?
O12 K1 O20A 152.4(4) 3_656 2_545 ?
O23W K1 O20A 59.2(4) . 2_545 ?
O9 K1 O20A 74.2(4) 1_455 2_545 ?
O6A K1 O20A 123.9(8) 3_656 2_545 ?
O7 K1 O20A 86.4(3) . 2_545 ?
O5 K1 O20A 44.9(6) . 2_545 ?
O16 K1 O20A 109.3(4) 2_545 2_545 ?
O16A K1 O13A 42.0(4) 2_545 2_545 ?
O13 K1 O13A 17.2(5) 2_545 2_545 ?
O12 K1 O13A 87.6(4) 3_656 2_545 ?
O23W K1 O13A 77.8(3) . 2_545 ?
O9 K1 O13A 115.1(4) 1_455 2_545 ?
O6A K1 O13A 62.3(9) 3_656 2_545 ?
O7 K1 O13A 165.6(3) . 2_545 ?
O5 K1 O13A 140.1(5) . 2_545 ?
O16 K1 O13A 47.4(3) 2_545 2_545 ?
O20A K1 O13A 102.6(4) 2_545 2_545 ?
O16A K1 O18A 84.7(6) 2_545 2_545 ?
O13 K1 O18A 44.9(6) 2_545 2_545 ?
O12 K1 O18A 128.0(5) 3_656 2_545 ?
O23W K1 O18A 68.8(5) . 2_545 ?
O9 K1 O18A 78.5(5) 1_455 2_545 ?
O6A K1 O18A 112.5(10) 3_656 2_545 ?
O7 K1 O18A 129.5(4) . 2_545 ?
O5 K1 O18A 89.0(6) . 2_545 ?
O16 K1 O18A 69.1(5) 2_545 2_545 ?
O20A K1 O18A 44.2(5) 2_545 2_545 ?
O13A K1 O18A 62.1(4) 2_545 2_545 ?
O15 K2 O6A 86.8(7) 1_455 1_455 ?
O15 K2 O16A 168.8(5) 1_455 4_566 ?
O6A K2 O16A 82.5(7) 1_455 4_566 ?
O15 K2 O15A 21.1(6) 1_455 1_455 ?
O6A K2 O15A 97.2(8) 1_455 1_455 ?
O16A K2 O15A 158.6(7) 4_566 1_455 ?
O15 K2 O14A 132.4(6) 1_455 4_566 ?
O6A K2 O14A 90.8(10) 1_455 4_566 ?
O16A K2 O14A 51.3(5) 4_566 4_566 ?
O15A K2 O14A 149.8(6) 1_455 4_566 ?
O15 K2 O4 84.6(4) 1_455 . ?
O6A K2 O4 170.5(9) 1_455 . ?
O16A K2 O4 106.3(5) 4_566 . ?
O15A K2 O4 76.0(6) 1_455 . ?
O14A K2 O4 92.0(5) 4_566 . ?
O15 K2 O3 115.7(4) 1_455 . ?
O6A K2 O3 140.4(11) 1_455 . ?
O16A K2 O3 71.7(4) 4_566 . ?
O15A K2 O3 96.5(6) 1_455 . ?
O14A K2 O3 95.7(5) 4_566 . ?
O4 K2 O3 48.3(2) . . ?
O15 K2 O6 77.6(5) 1_455 1_455 ?
O6A K2 O6 25.1(11) 1_455 1_455 ?
O16A K2 O6 93.8(5) 4_566 1_455 ?
O15A K2 O6 94.7(7) 1_455 1_455 ?
O14A K2 O6 80.5(5) 4_566 1_455 ?
O4 K2 O6 147.2(4) . 1_455 ?
O3 K2 O6 163.5(4) . 1_455 ?
O15 K2 O19 46.3(6) 1_455 3_566 ?
O6A K2 O19 90.0(11) 1_455 3_566 ?
O16A K2 O19 136.4(5) 4_566 3_566 ?
O15A K2 O19 64.8(7) 1_455 3_566 ?
O14A K2 O19 86.2(5) 4_566 3_566 ?
O4 K2 O19 81.1(4) . 3_566 ?
O3 K2 O19 129.4(4) . 3_566 ?
O6 K2 O19 66.6(5) 1_455 3_566 ?
O15 K2 O11 83.9(5) 1_455 1_455 ?
O6A K2 O11 82.3(12) 1_455 1_455 ?
O16A K2 O11 91.5(4) 4_566 1_455 ?
O15A K2 O11 67.3(6) 1_455 1_455 ?
O14A K2 O11 142.8(4) 4_566 1_455 ?
O4 K2 O11 100.8(3) . 1_455 ?
O3 K2 O11 69.2(3) . 1_455 ?
O6 K2 O11 104.4(4) 1_455 1_455 ?
O19 K2 O11 130.0(4) 3_566 1_455 ?
O15 K2 O20 93.3(5) 1_455 3_566 ?
O6A K2 O20 97.2(12) 1_455 3_566 ?
O16A K2 O20 91.1(5) 4_566 3_566 ?
O15A K2 O20 110.0(6) 1_455 3_566 ?
O14A K2 O20 39.9(5) 4_566 3_566 ?
O4 K2 O20 79.2(4) . 3_566 ?
O3 K2 O20 112.5(3) . 3_566 ?
O6 K2 O20 74.6(4) 1_455 3_566 ?
O19 K2 O20 47.2(4) 3_566 3_566 ?
O11 K2 O20 177.2(3) 1_455 3_566 ?
O15 K2 O12 129.4(5) 1_455 1_455 ?
O6A K2 O12 81.7(11) 1_455 1_455 ?
O16A K2 O12 45.8(4) 4_566 1_455 ?
O15A K2 O12 112.8(6) 1_455 1_455 ?
O14A K2 O12 97.1(4) 4_566 1_455 ?
O4 K2 O12 107.0(3) . 1_455 ?
O3 K2 O12 58.7(3) . 1_455 ?
O6 K2 O12 105.6(5) 1_455 1_455 ?
O19 K2 O12 171.0(4) 3_566 1_455 ?
O11 K2 O12 45.8(3) 1_455 1_455 ?
O20 K2 O12 136.9(3) 3_566 1_455 ?
O20A K3 O2 142.3(4) 2_545 . ?
O20A K3 O6 99.0(5) 2_545 4_565 ?
O2 K3 O6 95.0(4) . 4_565 ?
O20A K3 O8 76.7(4) 2_545 . ?
O2 K3 O8 67.0(3) . . ?
O6 K3 O8 127.3(5) 4_565 . ?
O20A K3 O19A 51.1(4) 2_545 2_545 ?
O2 K3 O19A 161.3(3) . 2_545 ?
O6 K3 O19A 67.1(5) 4_565 2_545 ?
O8 K3 O19A 127.7(4) . 2_545 ?
O20A K3 O9 78.3(6) 2_545 1_455 ?
O2 K3 O9 112.1(3) . 1_455 ?
O6 K3 O9 139.1(5) 4_565 1_455 ?
O8 K3 O9 92.3(4) . 1_455 ?
O19A K3 O9 81.0(4) 2_545 1_455 ?
O20A K3 O22W 138.2(4) 2_545 4_565 ?
O2 K3 O22W 79.5(3) . 4_565 ?
O6 K3 O22W 69.6(4) 4_565 4_565 ?
O8 K3 O22W 142.7(4) . 4_565 ?
O19A K3 O22W 88.7(3) 2_545 4_565 ?
O9 K3 O22W 85.3(3) 1_455 4_565 ?
O20A K3 O20 21.3(5) 2_545 2_545 ?
O2 K3 O20 135.9(3) . 2_545 ?
O6 K3 O20 79.7(5) 4_565 2_545 ?
O8 K3 O20 81.5(4) . 2_545 ?
O19A K3 O20 49.3(4) 2_545 2_545 ?
O9 K3 O20 98.8(4) 1_455 2_545 ?
O22W K3 O20 135.6(4) 4_565 2_545 ?
O20A K3 O18 35.8(7) 2_545 2_545 ?
O2 K3 O18 174.2(5) . 2_545 ?
O6 K3 O18 90.8(6) 4_565 2_545 ?
O8 K3 O18 109.2(5) . 2_545 ?
O19A K3 O18 24.3(5) 2_545 2_545 ?
O9 K3 O18 63.1(7) 1_455 2_545 ?
O22W K3 O18 102.7(5) 4_565 2_545 ?
O20 K3 O18 45.3(7) 2_545 2_545 ?
O20A K3 O13A 81.8(6) 2_545 . ?
O2 K3 O13A 72.8(3) . . ?
O6 K3 O13A 65.0(5) 4_565 . ?
O8 K3 O13A 62.4(4) . . ?
O19A K3 O13A 102.6(5) 2_545 . ?
O9 K3 O13A 150.9(4) 1_455 . ?
O22W K3 O13A 123.4(3) 4_565 . ?
O20 K3 O13A 65.2(4) 2_545 . ?
O18 K3 O13A 109.7(7) 2_545 . ?
O20A K3 O5 45.9(5) 2_545 . ?
O2 K3 O5 99.0(5) . . ?
O6 K3 O5 128.6(6) 4_565 . ?
O8 K3 O5 32.0(5) . . ?
O19A K3 O5 96.8(5) 2_545 . ?
O9 K3 O5 78.3(6) 1_455 . ?
O22W K3 O5 161.7(5) 4_565 . ?
O20 K3 O5 56.3(5) 2_545 . ?
O18 K3 O5 77.2(7) 2_545 . ?
O13A K3 O5 72.6(6) . . ?
O20A K3 O3 123.2(4) 2_545 . ?
O2 K3 O3 48.3(2) . . ?
O6 K3 O3 137.4(4) 4_565 . ?
O8 K3 O3 64.7(3) . . ?
O19A K3 O3 144.1(4) 2_545 . ?
O9 K3 O3 64.1(3) 1_455 . ?
O22W K3 O3 81.1(2) 4_565 . ?
O20 K3 O3 140.2(4) 2_545 . ?
O18 K3 O3 126.4(6) 2_545 . ?
O13A K3 O3 111.7(3) . . ?
O5 K3 O3 84.3(4) . . ?
O17 K4 O10A 168.2(7) 4_665 . ?
O17 K4 O18 83.3(7) 4_665 2_645 ?
O10A K4 O18 102.3(7) . 2_645 ?
O17 K4 O21W 108.1(5) 4_665 . ?
O10A K4 O21W 75.9(5) . . ?
O18 K4 O21W 132.8(6) 2_645 . ?
O17 K4 O4 69.7(5) 4_665 2_545 ?
O10A K4 O4 103.0(5) . 2_545 ?
O18 K4 O4 152.0(6) 2_645 2_545 ?
O21W K4 O4 65.8(3) . 2_545 ?
O17 K4 O16 120.9(5) 4_665 2_645 ?
O10A K4 O16 49.5(5) . 2_645 ?
O18 K4 O16 89.7(6) 2_645 2_645 ?
O21W K4 O16 118.6(3) . 2_645 ?
O4 K4 O16 97.7(4) 2_545 2_645 ?
O17 K4 O15 71.8(5) 4_665 2_645 ?
O10A K4 O15 98.1(6) . 2_645 ?
O18 K4 O15 85.4(7) 2_645 2_645 ?
O21W K4 O15 141.8(5) . 2_645 ?
O4 K4 O15 79.5(5) 2_545 2_645 ?
O16 K4 O15 49.1(4) 2_645 2_645 ?
O17 K4 O18A 76.9(5) 4_665 2_645 ?
O10A K4 O18A 103.3(6) . 2_645 ?
O18 K4 O18A 26.7(6) 2_645 2_645 ?
O21W K4 O18A 159.4(4) . 2_645 ?
O4 K4 O18A 132.9(4) 2_545 2_645 ?
O16 K4 O18A 71.9(4) 2_645 2_645 ?
O15 K4 O18A 58.7(6) 2_645 2_645 ?
O17 K4 O15A 87.0(7) 4_665 2_645 ?
O10A K4 O15A 81.9(7) . 2_645 ?
O18 K4 O15A 99.1(7) 2_645 2_645 ?
O21W K4 O15A 126.5(6) . 2_645 ?
O4 K4 O15A 73.0(4) 2_545 2_645 ?
O16 K4 O15A 36.4(5) 2_645 2_645 ?
O15 K4 O15A 19.3(6) 2_645 2_645 ?
O18A K4 O15A 73.0(6) 2_645 2_645 ?
O17 K4 O19 31.0(5) 4_665 4_665 ?
O10A K4 O19 140.9(6) . 4_665 ?
O18 K4 O19 71.9(7) 2_645 4_665 ?
O21W K4 O19 136.9(4) . 4_665 ?
O4 K4 O19 80.9(4) 2_545 4_665 ?
O16 K4 O19 91.4(4) 2_645 4_665 ?
O15 K4 O19 43.7(5) 2_645 4_665 ?
O18A K4 O19 54.5(5) 2_645 4_665 ?
O15A K4 O19 61.8(7) 2_645 4_665 ?
O17 K4 O17A 18.8(5) 4_665 4_665 ?
O10A K4 O17A 172.8(6) . 4_665 ?
O18 K4 O17A 76.7(6) 2_645 4_665 ?
O21W K4 O17A 99.4(4) . 4_665 ?
O4 K4 O17A 79.6(4) 2_545 4_665 ?
O16 K4 O17A 137.2(5) 2_645 4_665 ?
O15 K4 O17A 89.0(5) 2_645 4_665 ?
O18A K4 O17A 79.1(5) 2_645 4_665 ?
O15A K4 O17A 105.3(7) 2_645 4_665 ?
O19 K4 O17A 45.8(5) 4_665 4_665 ?
O17 K4 O1 76.4(5) 4_665 4_665 ?
O10A K4 O1 114.7(5) . 4_665 ?
O18 K4 O1 79.2(6) 2_645 4_665 ?
O21W K4 O1 60.7(3) . 4_665 ?
O4 K4 O1 100.6(3) 2_545 4_665 ?
O16 K4 O1 158.6(3) 2_645 4_665 ?
O15 K4 O1 146.0(4) 2_645 4_665 ?
O18A K4 O1 102.7(4) 2_645 4_665 ?
O15A K4 O1 163.3(6) 2_645 4_665 ?
O19 K4 O1 102.3(4) 4_665 4_665 ?
O17A K4 O1 58.1(4) 4_665 4_665 ?
O4 S1 O3 110.1(6) . . ?
O4 S1 O2 111.1(6) . . ?
O3 S1 O2 110.5(5) . . ?
O4 S1 O1 110.3(7) . . ?
O3 S1 O1 110.0(5) . . ?
O2 S1 O1 104.7(6) . . ?
O4 S1 K2 54.7(4) . . ?
O3 S1 K2 55.8(4) . . ?
O2 S1 K2 134.6(4) . . ?
O1 S1 K2 120.7(5) . . ?
O4 S1 K3 126.5(5) . . ?
O3 S1 K3 63.2(3) . . ?
O2 S1 K3 47.3(3) . . ?
O1 S1 K3 121.9(5) . . ?
K2 S1 K3 102.38(9) . . ?
O6A S2 O8 133.1(13) . . ?
O6A S2 O7 112.7(12) . . ?
O8 S2 O7 113.7(6) . . ?
O6A S2 O6 52(2) . . ?
O8 S2 O6 104.2(9) . . ?
O7 S2 O6 110.0(8) . . ?
O6A S2 O5A 56(2) . . ?
O8 S2 O5A 112.9(8) . . ?
O7 S2 O5A 109.3(6) . . ?
O6 S2 O5A 106.5(10) . . ?
O6A S2 O5 113(3) . . ?
O8 S2 O5 68.1(15) . . ?
O7 S2 O5 96.5(11) . . ?
O6 S2 O5 153.0(12) . . ?
O5A S2 O5 57.8(14) . . ?
O8 S2 K2 94.4(4) . 1_655 ?
O7 S2 K2 150.9(4) . 1_655 ?
O6 S2 K2 52.4(8) . 1_655 ?
O5A S2 K2 63.4(6) . 1_655 ?
O5 S2 K2 101.4(10) . 1_655 ?
O6A S2 K1 115(2) . . ?
O8 S2 K1 101.4(5) . . ?
O7 S2 K1 48.3(3) . . ?
O6 S2 K1 152.2(7) . . ?
O5A S2 K1 72.8(6) . . ?
O5 S2 K1 50.2(11) . . ?
K2 S2 K1 136.11(10) 1_655 . ?
O9 S3 O10 119.3(8) . . ?
O9 S3 O11 114.3(8) . . ?
O10 S3 O11 107.3(8) . . ?
O9 S3 O12 106.7(8) . . ?
O10 S3 O12 104.9(8) . . ?
O11 S3 O12 102.7(7) . . ?
O9 S3 O10A 92.7(10) . . ?
O11 S3 O10A 120.0(9) . . ?
O12 S3 O10A 119.9(9) . . ?
O9 S3 K4 65.5(6) . . ?
O10 S3 K4 69.3(6) . . ?
O11 S3 K4 94.2(5) . . ?
O12 S3 K4 163.1(5) . . ?
O10A S3 K4 48.7(9) . . ?
O9 S3 K2 116.9(5) . 1_655 ?
O10 S3 K2 123.5(6) . 1_655 ?
O11 S3 K2 51.0(5) . 1_655 ?
O12 S3 K2 52.4(5) . 1_655 ?
O10A S3 K2 150.3(9) . 1_655 ?
K4 S3 K2 144.22(10) . 1_655 ?
O15A S4 O13A 145.8(16) . . ?
O15A S4 O14 79.1(14) . . ?
O13A S4 O14 116.8(9) . . ?
O15A S4 O16 84.3(13) . . ?
O13A S4 O16 115.8(8) . . ?
O14 S4 O16 107.1(8) . . ?
O15A S4 O13 116.8(16) . . ?
O14 S4 O13 148.3(10) . . ?
O16 S4 O13 101.9(9) . . ?
O15A S4 O14A 120.0(13) . . ?
O13A S4 O14A 67.6(10) . . ?
O14 S4 O14A 49.2(10) . . ?
O16 S4 O14A 132.8(9) . . ?
O13 S4 O14A 100.9(12) . . ?
O13A S4 O15 107.3(10) . . ?
O14 S4 O15 104.4(12) . . ?
O16 S4 O15 104.0(8) . . ?
O13 S4 O15 80.2(12) . . ?
O14A S4 O15 120.3(9) . . ?
O15A S4 O16A 121.2(15) . . ?
O13A S4 O16A 88.2(9) . . ?
O14 S4 O16A 97.3(10) . . ?
O13 S4 O16A 96.6(10) . . ?
O14A S4 O16A 96.5(10) . . ?
O15 S4 O16A 143.1(9) . . ?
O15A S4 K1 126.7(10) . 2 ?
O13A S4 K1 59.3(6) . 2 ?
O14 S4 K1 142.6(9) . 2 ?
O16 S4 K1 57.3(5) . 2 ?
O13 S4 K1 50.6(7) . 2 ?
O14A S4 K1 113.2(7) . 2 ?
O15 S4 K1 112.2(8) . 2 ?
O16A S4 K1 47.6(6) . 2 ?
O15A S4 K2 148.3(14) . 4_665 ?
O13A S4 K2 64.5(6) . 4_665 ?
O14 S4 K2 74.9(9) . 4_665 ?
O16 S4 K2 86.3(5) . 4_665 ?
O13 S4 K2 94.8(9) . 4_665 ?
O14A S4 K2 51.0(7) . 4_665 ?
O15 S4 K2 169.2(6) . 4_665 ?
O16A S4 K2 46.6(7) . 4_665 ?
K1 S4 K2 70.64(8) 2 4_665 ?
O15A S4 K4 51.3(10) . 2_655 ?
O13A S4 K4 119.3(6) . 2_655 ?
O14 S4 K4 123.6(7) . 2_655 ?
O16 S4 K4 50.8(5) . 2_655 ?
O13 S4 K4 84.9(9) . 2_655 ?
O14A S4 K4 171.3(7) . 2_655 ?
O15 S4 K4 54.0(6) . 2_655 ?
O16A S4 K4 89.2(7) . 2_655 ?
K1 S4 K4 75.47(9) 2 2_655 ?
K2 S4 K4 135.57(10) 4_665 2_655 ?
O18 S5 O17 152.9(14) . . ?
O18 S5 O17A 122.5(15) . . ?
O18 S5 O19A 54.4(13) . . ?
O17 S5 O19A 117.6(10) . . ?
O17A S5 O19A 140.4(10) . . ?
O18 S5 O20A 81.6(14) . . ?
O17 S5 O20A 124.2(12) . . ?
O17A S5 O20A 113.6(11) . . ?
O19A S5 O20A 105.1(8) . . ?
O18 S5 O20 116.9(13) . . ?
O17 S5 O20 90.1(11) . . ?
O17A S5 O20 107.1(10) . . ?
O19A S5 O20 107.3(8) . . ?
O18 S5 O18A 54.3(14) . . ?
O17 S5 O18A 110.1(11) . . ?
O17A S5 O18A 69.0(11) . . ?
O19A S5 O18A 100.7(10) . . ?
O20A S5 O18A 94.3(10) . . ?
O20 S5 O18A 132.3(10) . . ?
O18 S5 O19 108.7(14) . . ?
O17 S5 O19 61.3(10) . . ?
O17A S5 O19 98.5(12) . . ?
O19A S5 O19 57.0(8) . . ?
O20A S5 O19 134.0(10) . . ?
O20 S5 O19 98.9(10) . . ?
O18A S5 O19 128.7(10) . . ?
O18 S5 K3 61.2(11) . 2 ?
O17 S5 K3 140.0(10) . 2 ?
O17A S5 K3 164.3(9) . 2 ?
O19A S5 K3 55.2(5) . 2 ?
O20A S5 K3 50.7(6) . 2 ?
O20 S5 K3 61.3(6) . 2 ?
O18A S5 K3 109.9(6) . 2 ?
O19 S5 K3 94.0(7) . 2 ?
O18 S5 K4 135.9(11) . 4_566 ?
O17A S5 K4 49.5(10) . 4_566 ?
O19A S5 K4 102.2(6) . 4_566 ?
O20A S5 K4 142.4(9) . 4_566 ?
O20 S5 K4 105.2(8) . 4_566 ?
O18A S5 K4 105.6(6) . 4_566 ?
O19 S5 K4 49.3(7) . 4_566 ?
K3 S5 K4 140.61(13) 2 4_566 ?
O18 S5 K2 131.6(12) . 3_566 ?
O17 S5 K2 62.7(10) . 3_566 ?
O17A S5 K2 104.3(10) . 3_566 ?
O19A S5 K2 82.5(6) . 3_566 ?
O20A S5 K2 91.1(8) . 3_566 ?
O20 S5 K2 51.5(8) . 3_566 ?
O18A S5 K2 172.7(6) . 3_566 ?
O19 S5 K2 47.9(7) . 3_566 ?
K3 S5 K2 77.28(9) 2 3_566 ?
K4 S5 K2 67.25(10) 4_566 3_566 ?
O17 S5 K4 130.8(8) . 2_655 ?
O17A S5 K4 107.9(8) . 2_655 ?
O19A S5 K4 53.2(6) . 2_655 ?
O20A S5 K4 102.9(9) . 2_655 ?
O20 S5 K4 138.6(7) . 2_655 ?
O18A S5 K4 47.5(8) . 2_655 ?
O19 S5 K4 97.1(6) . 2_655 ?
K3 S5 K4 79.77(11) 2 2_655 ?
K4 S5 K4 114.12(10) 4_566 2_655 ?
K2 S5 K4 135.54(10) 3_566 2_655 ?
S1 O1 Cd3 96.3(5) . . ?
S1 O1 K4 133.2(6) . 4_566 ?
Cd3 O1 K4 94.8(3) . 4_566 ?
S1 O2 Cd3 98.6(4) . . ?
S1 O2 K3 109.1(4) . . ?
Cd3 O2 K3 99.1(3) . . ?
S1 O3 Cd2 137.9(5) . . ?
S1 O3 K2 99.7(4) . . ?
Cd2 O3 K2 93.8(3) . . ?
S1 O3 K3 92.1(4) . . ?
Cd2 O3 K3 110.4(3) . . ?
K2 O3 K3 128.2(3) . . ?
S1 O4 K4 150.5(8) . 2 ?
S1 O4 K2 101.3(5) . . ?
K4 O4 K2 93.2(3) 2 . ?
O5A O5 S2 61.0(13) . . ?
O5A O5 O8 105.3(16) . . ?
S2 O5 O8 55.5(10) . . ?
O5A O5 Cd1 72.4(12) . . ?
S2 O5 Cd1 129.0(17) . . ?
O8 O5 Cd1 126.5(16) . . ?
O5A O5 K1 101.6(18) . . ?
S2 O5 K1 107.3(14) . . ?
O8 O5 K1 130.5(13) . . ?
Cd1 O5 K1 100.9(10) . . ?
O5A O5 K3 165.7(18) . . ?
S2 O5 K3 111.7(16) . . ?
O8 O5 K3 62.2(13) . . ?
Cd1 O5 K3 108.6(11) . . ?
K1 O5 K3 92.2(8) . . ?
O6A O5A O5 118(2) . . ?
O6A O5A S2 57.5(17) . . ?
O5 O5A S2 61.1(10) . . ?
O6A O5A Cd1 150.1(15) . . ?
O5 O5A Cd1 70.6(10) . . ?
S2 O5A Cd1 127.5(7) . . ?
O6A O5A K1 64.3(17) . 3_656 ?
O5 O5A K1 157.9(14) . 3_656 ?
S2 O5A K1 112.9(7) . 3_656 ?
Cd1 O5A K1 119.6(5) . 3_656 ?
O6A O5A K2 54.5(13) . 1_655 ?
O5 O5A K2 121.6(14) . 1_655 ?
S2 O5A K2 92.4(6) . 1_655 ?
Cd1 O5A K2 96.0(4) . 1_655 ?
K1 O5A K2 78.5(3) 3_656 1_655 ?
O6A O6 S2 59.4(13) . . ?
O6A O6 K3 136.8(18) . 4_666 ?
S2 O6 K3 151.2(12) . 4_666 ?
O6A O6 K2 65.5(16) . 1_655 ?
S2 O6 K2 104.3(9) . 1_655 ?
K3 O6 K2 104.5(5) 4_666 1_655 ?
O6 O6A O5A 132(2) . . ?
O6 O6A S2 69(2) . . ?
O5A O6A S2 66.3(15) . . ?
O6 O6A K2 89(2) . 1_655 ?
O5A O6A K2 101(2) . 1_655 ?
S2 O6A K2 122.7(16) . 1_655 ?
O6 O6A K1 135(2) . 3_656 ?
O5A O6A K1 91(2) . 3_656 ?
S2 O6A K1 139(2) . 3_656 ?
K2 O6A K1 93.9(10) 1_655 3_656 ?
S2 O7 Cd2 129.2(5) . . ?
S2 O7 K1 109.6(4) . . ?
Cd2 O7 K1 101.5(3) . . ?
S2 O8 O5 56.4(12) . . ?
S2 O8 Cd3 124.7(8) . . ?
O5 O8 Cd3 155.1(11) . . ?
S2 O8 K3 133.0(7) . . ?
O5 O8 K3 85.8(13) . . ?
Cd3 O8 K3 101.5(4) . . ?
S3 O9 K1 128.9(8) . 1_655 ?
S3 O9 K3 130.9(7) . 1_655 ?
K1 O9 K3 98.6(4) 1_655 1_655 ?
S3 O9 K4 90.7(6) . . ?
K1 O9 K4 93.0(4) 1_655 . ?
K3 O9 K4 99.2(4) 1_655 . ?
O10A O10 S3 89(2) . . ?
O10A O10 Cd2 74(2) . 3_656 ?
S3 O10 Cd2 132.4(10) . 3_656 ?
S3 O10 K4 85.9(6) . . ?
Cd2 O10 K4 101.8(5) 3_656 . ?
O10 O10A S3 64(2) . . ?
O10 O10A Cd2 88(2) . 3_656 ?
S3 O10A Cd2 128.3(13) . 3_656 ?
O10 O10A K4 136(3) . . ?
S3 O10A K4 104.5(10) . . ?
Cd2 O10A K4 124.4(10) 3_656 . ?
S3 O11 Cd1 122.1(7) . . ?
S3 O11 K2 107.1(6) . 1_655 ?
Cd1 O11 K2 100.5(4) . 1_655 ?
S3 O12 Cd2 123.8(8) . 1_655 ?
S3 O12 K1 120.7(7) . 3_656 ?
Cd2 O12 K1 113.2(4) 1_655 3_656 ?
S3 O12 K2 103.4(6) . 1_655 ?
Cd2 O12 K2 93.2(4) 1_655 1_655 ?
K1 O12 K2 87.3(4) 3_656 1_655 ?
O13A O13 S4 61.4(14) . . ?
O13A O13 Cd3 128(2) . . ?
S4 O13 Cd3 115.0(11) . . ?
O13A O13 K1 97.3(17) . 2 ?
S4 O13 K1 104.0(9) . 2 ?
Cd3 O13 K1 129.8(9) . 2 ?
O13 O13A S4 83.0(17) . . ?
O13 O13A O14A 139(2) . . ?
S4 O13A O14A 62.2(9) . . ?
O13 O13A K3 112.4(18) . . ?
S4 O13A K3 140.0(8) . . ?
O14A O13A K3 86.0(9) . . ?
O13 O13A K1 65.5(16) . 2 ?
S4 O13A K1 98.0(7) . 2 ?
O14A O13A K1 135.6(10) . 2 ?
K3 O13A K1 122.1(4) . 2 ?
O13 O13A K2 145.6(18) . 4_665 ?
S4 O13A K2 92.6(7) . 4_665 ?
O14A O13A K2 61.8(8) . 4_665 ?
K3 O13A K2 92.8(4) . 4_665 ?
K1 O13A K2 81.5(4) 2 4_665 ?
O14A O14 S4 70.4(10) . . ?
O14A O14 O15A 108.5(15) . . ?
O14A O14 Cd1 75.9(10) . . ?
S4 O14 Cd1 131.6(9) . . ?
O15A O14 Cd1 123.4(14) . . ?
O14 O14A S4 60.4(10) . . ?
O14 O14A O13A 110.6(15) . . ?
S4 O14A O13A 50.2(7) . . ?
O14 O14A Cd1 72.2(10) . . ?
S4 O14A Cd1 121.6(11) . . ?
O13A O14A Cd1 147.1(13) . . ?
O14 O14A K2 109.1(15) . 4_665 ?
S4 O14A K2 103.1(8) . 4_665 ?
O13A O14A K2 86.9(9) . 4_665 ?
Cd1 O14A K2 124.1(8) . 4_665 ?
O14 O14A K3 156.8(16) . . ?
S4 O14A K3 110.5(10) . . ?
O13A O14A K3 64.4(9) . . ?
Cd1 O14A K3 99.7(7) . . ?
K2 O14A K3 93.5(6) 4_665 . ?
O15A O15 S4 50.8(11) . . ?
O15A O15 Cd3 159.7(17) . . ?
S4 O15 Cd3 109.0(10) . . ?
O15A O15 K2 87.1(18) . 1_655 ?
S4 O15 K2 130.4(13) . 1_655 ?
Cd3 O15 K2 111.5(5) . 1_655 ?
O15A O15 K4 82.0(17) . 2_655 ?
S4 O15 K4 100.2(7) . 2_655 ?
Cd3 O15 K4 102.6(8) . 2_655 ?
K2 O15 K4 97.7(5) 1_655 2_655 ?
O15 O15A S4 90.6(19) . . ?
O15 O15A O14 123(2) . . ?
S4 O15A O14 56.2(10) . . ?
O15 O15A K2 71.8(17) . 1_655 ?
S4 O15A K2 147.1(17) . 1_655 ?
O14 O15A K2 110.2(11) . 1_655 ?
O15 O15A K4 78.7(17) . 2_655 ?
S4 O15A K4 109.9(12) . 2_655 ?
O14 O15A K4 151.1(15) . 2_655 ?
K2 O15A K4 94.1(6) 1_655 2_655 ?
O16A O16 S4 76.2(12) . . ?
O16A O16 Cd2 76.2(11) . 4_665 ?
S4 O16 Cd2 132.2(7) . 4_665 ?
O16A O16 K4 159.9(14) . 2_655 ?
S4 O16 K4 105.7(6) . 2_655 ?
Cd2 O16 K4 113.5(5) 4_665 2_655 ?
O16A O16 K1 64.6(12) . 2 ?
S4 O16 K1 97.9(7) . 2 ?
Cd2 O16 K1 104.3(4) 4_665 2 ?
K4 O16 K1 95.4(3) 2_655 2 ?
O16 O16A S4 63.6(11) . . ?
O16 O16A Cd2 77.0(11) . 4_665 ?
S4 O16A Cd2 125.0(10) . 4_665 ?
O16 O16A K2 166.5(15) . 4_665 ?
S4 O16A K2 107.5(8) . 4_665 ?
Cd2 O16A K2 102.5(7) 4_665 4_665 ?
O16 O16A K1 94.4(13) . 2 ?
S4 O16A K1 106.2(8) . 2 ?
Cd2 O16A K1 113.9(7) 4_665 2 ?
K2 O16A K1 98.0(6) 4_665 2 ?
O17A O17 S5 75.8(17) . . ?
O17A O17 O19 132(2) . . ?
S5 O17 O19 71.0(12) . . ?
O17A O17 K4 107.1(17) . 4_566 ?
S5 O17 K4 152.4(11) . 4_566 ?
O19 O17 K4 88.8(10) . 4_566 ?
O17A O17 K2 159.7(16) . 3_566 ?
S5 O17 K2 97.4(10) . 3_566 ?
O19 O17 K2 60.0(10) . 3_566 ?
K4 O17 K2 87.9(5) 4_566 3_566 ?
O17 O17A S5 60.5(15) . . ?
O17 O17A O18A 118(2) . . ?
S5 O17A O18A 60.3(9) . . ?
O17 O17A Cd3 144.3(19) . . ?
S5 O17A Cd3 120.9(12) . . ?
O18A O17A Cd3 63.7(8) . . ?
O17 O17A K4 54.2(14) . 4_566 ?
S5 O17A K4 109.4(13) . 4_566 ?
O18A O17A K4 137.9(12) . 4_566 ?
Cd3 O17A K4 99.3(7) . 4_566 ?
S5 O18 O19A 75.7(19) . . ?
S5 O18 O18A 81(2) . . ?
O19A O18 O18A 136(3) . . ?
S5 O18 O20A 57.9(12) . . ?
O19A O18 O20A 102.9(17) . . ?
O18A O18 O20A 94.6(19) . . ?
S5 O18 K4 148.8(16) . 2_655 ?
O19A O18 K4 96.6(16) . 2_655 ?
O18A O18 K4 85.2(16) . 2_655 ?
O20A O18 K4 151.6(16) . 2_655 ?
S5 O18 K3 98.9(12) . 2 ?
O19A O18 K3 69.4(12) . 2 ?
O18A O18 K3 151.5(16) . 2 ?
O20A O18 K3 62.6(8) . 2 ?
K4 O18 K3 106.6(11) 2_655 2 ?
S5 O18 K1 109.2(14) . 2 ?
O19A O18 K1 156.5(17) . 2 ?
O18A O18 K1 66.7(12) . 2 ?
O20A O18 K1 64.3(9) . 2 ?
K4 O18 K1 90.0(8) 2_655 2 ?
K3 O18 K1 87.1(6) 2 2 ?
O18 O18A S5 45.2(15) . . ?
O18 O18A O17A 95.4(19) . . ?
S5 O18A O17A 50.7(9) . . ?
O18 O18A Cd3 150.8(15) . . ?
S5 O18A Cd3 119.3(9) . . ?
O17A O18A Cd3 71.5(9) . . ?
O18 O18A K4 68.2(16) . 2_655 ?
S5 O18A K4 108.6(9) . 2_655 ?
O17A O18A K4 141.8(12) . 2_655 ?
Cd3 O18A K4 105.9(8) . 2_655 ?
O18 O18A K1 89.9(13) . 2 ?
S5 O18A K1 107.9(8) . 2 ?
O17A O18A K1 123.4(13) . 2 ?
Cd3 O18A K1 119.2(6) . 2 ?
K4 O18A K1 91.9(5) 2_655 2 ?
O19A O19 O17 102.6(13) . . ?
O19A O19 S5 55.4(8) . . ?
O17 O19 S5 47.7(8) . . ?
O19A O19 Cd3 76.8(8) . 3_666 ?
O17 O19 Cd3 156.3(14) . 3_666 ?
S5 O19 Cd3 129.7(11) . 3_666 ?
O19A O19 K2 117.8(11) . 3_566 ?
O17 O19 K2 93.2(11) . 3_566 ?
S5 O19 K2 107.5(8) . 3_566 ?
Cd3 O19 K2 108.2(7) 3_666 3_566 ?
O19A O19 K4 149.1(11) . 4_566 ?
O17 O19 K4 60.2(8) . 4_566 ?
S5 O19 K4 105.8(8) . 4_566 ?
Cd3 O19 K4 108.4(7) 3_666 4_566 ?
K2 O19 K4 90.0(5) 3_566 4_566 ?
O18 O19A S5 49.9(16) . . ?
O18 O19A O19 115(2) . . ?
S5 O19A O19 67.5(9) . . ?
O18 O19A Cd3 149.5(13) . 3_666 ?
S5 O19A Cd3 128.3(9) . 3_666 ?
O19 O19A Cd3 63.4(8) . 3_666 ?
O18 O19A K3 86.2(13) . 2 ?
S5 O19A K3 99.3(5) . 2 ?
O19 O19A K3 124.4(10) . 2 ?
Cd3 O19A K3 121.0(5) 3_666 2 ?
O18 O19A K4 60.5(15) . 2_655 ?
S5 O19A K4 104.7(7) . 2_655 ?
O19 O19A K4 134.1(10) . 2_655 ?
Cd3 O19A K4 97.9(5) 3_666 2_655 ?
K3 O19A K4 101.4(5) 2 2_655 ?
O20A O20 S5 69.0(11) . . ?
O20A O20 Cd1 81.6(14) . 2 ?
S5 O20 Cd1 129.2(9) . 2 ?
O20A O20 K3 64.8(11) . 2 ?
S5 O20 K3 92.0(7) . 2 ?
Cd1 O20 K3 112.2(7) 2 2 ?
O20A O20 K2 159.0(14) . 3_566 ?
S5 O20 K2 105.8(9) . 3_566 ?
Cd1 O20 K2 114.8(6) 2 3_566 ?
K3 O20 K2 95.8(4) 2 3_566 ?
O20 O20A S5 69.3(11) . . ?
O20 O20A O18 104.5(16) . . ?
O20 O20A Cd1 71.7(14) . 2 ?
S5 O20A Cd1 123.2(11) . 2 ?
O18 O20A Cd1 158.8(13) . 2 ?
O20 O20A K3 93.9(12) . 2 ?
S5 O20A K3 103.3(7) . 2 ?
O18 O20A K3 81.6(11) . 2 ?
Cd1 O20A K3 119.1(7) 2 2 ?
O20 O20A K1 165.0(15) . 2 ?
S5 O20A K1 113.2(10) . 2 ?
O18 O20A K1 84.0(12) . 2 ?
Cd1 O20A K1 95.9(5) 2 2 ?
K3 O20A K1 99.6(6) 2 2 ?
Cd1 O21W K4 123.9(4) . . ?
Cd2 O22W K3 138.0(3) . 4_666 ?
Cd1 O23W K1 102.3(3) . . ?

loop_
_geom_bond_atom_site_label_1
_geom_bond_atom_site_label_2
_geom_bond_distance
_geom_bond_site_symmetry_2
_geom_bond_publ_flag
Cd1 O5 2.24(2) . ?
Cd1 O11 2.255(12) . ?
Cd1 O5A 2.263(13) . ?
Cd1 O14 2.280(12) . ?
Cd1 O20 2.282(15) 2_545 ?
Cd1 O21W 2.288(9) . ?
Cd1 O14A 2.324(18) . ?
Cd1 O23W 2.331(7) . ?
Cd1 O20A 2.377(19) 2_545 ?
Cd1 K1 4.040(3) . ?
Cd1 K2 4.125(3) 1_655 ?
Cd2 O12 2.208(14) 1_455 ?
Cd2 O10A 2.25(2) 3_656 ?
Cd2 O7 2.280(8) . ?
Cd2 O16A 2.294(16) 4_566 ?
Cd2 O16 2.301(12) 4_566 ?
Cd2 O22W 2.317(8) . ?
Cd2 O10 2.335(15) 3_656 ?
Cd2 O3 2.379(7) . ?
Cd2 K2 3.887(3) . ?
Cd2 K1 4.052(3) . ?
Cd2 K1 4.186(3) 3_556 ?
Cd3 O19 2.095(16) 3_666 ?
Cd3 O18A 2.212(15) . ?
Cd3 O13 2.27(2) . ?
Cd3 O19A 2.282(11) 3_666 ?
Cd3 O8 2.308(12) . ?
Cd3 O17A 2.34(2) . ?
Cd3 O15 2.35(2) . ?
Cd3 O2 2.444(10) . ?
Cd3 O1 2.491(12) . ?
Cd3 K3 3.929(3) . ?
Cd3 K2 4.111(3) 1_655 ?
Cd3 K4 4.134(4) 4_566 ?
K1 O16A 2.693(18) 2_545 ?
K1 O13 2.79(2) 2_545 ?
K1 O12 2.789(13) 3_656 ?
K1 O23W 2.842(9) . ?
K1 O9 2.844(14) 1_455 ?
K1 O6A 2.87(4) 3_656 ?
K1 O7 2.924(8) . ?
K1 O5 2.97(3) . ?
K1 O16 2.973(13) 2_545 ?
K1 O20A 3.03(2) 2_545 ?
K1 O13A 3.037(15) 2_545 ?
K1 O18A 3.075(16) 2_545 ?
K2 O15 2.615(18) 1_455 ?
K2 O6A 2.67(3) 1_455 ?
K2 O16A 2.680(19) 4_566 ?
K2 O15A 2.75(2) 1_455 ?
K2 O14A 2.80(2) 4_566 ?
K2 O4 2.897(11) . ?
K2 O3 2.922(9) . ?
K2 O6 2.94(2) 1_455 ?
K2 O19 2.943(19) 3_566 ?
K2 O11 3.069(12) 1_455 ?
K2 O20 3.08(2) 3_566 ?
K2 O12 3.079(13) 1_455 ?
K3 O20A 2.686(16) 2_545 ?
K3 O2 2.715(8) . ?
K3 O6 2.726(16) 4_565 ?
K3 O8 2.752(12) . ?
K3 O19A 2.808(12) 2_545 ?
K3 O9 2.926(12) 1_455 ?
K3 O22W 2.927(9) 4_565 ?
K3 O20 2.963(16) 2_545 ?
K3 O18 2.99(2) 2_545 ?
K3 O13A 3.009(15) . ?
K3 O5 3.10(4) . ?
K3 O3 3.116(8) . ?
K4 O17 2.586(14) 4_665 ?
K4 O10A 2.66(3) . ?
K4 O18 2.75(3) 2_645 ?
K4 O21W 2.831(11) . ?
K4 O4 2.870(12) 2_545 ?
K4 O16 2.885(12) 2_645 ?
K4 O15 2.942(17) 2_645 ?
K4 O18A 2.96(2) 2_645 ?
K4 O15A 2.97(2) 2_645 ?
K4 O19 2.980(19) 4_665 ?
K4 O17A 3.05(2) 4_665 ?
K4 O1 3.096(9) 4_665 ?
S1 O4 1.441(10) . ?
S1 O3 1.463(7) . ?
S1 O2 1.476(8) . ?
S1 O1 1.490(9) . ?
S2 O6A 1.36(3) . ?
S2 O8 1.464(11) . ?
S2 O7 1.471(8) . ?
S2 O6 1.472(13) . ?
S2 O5A 1.478(13) . ?
S2 O5 1.48(2) . ?
S2 K2 3.598(4) 1_655 ?
S3 O9 1.384(13) . ?
S3 O10 1.441(15) . ?
S3 O11 1.477(12) . ?
S3 O12 1.586(11) . ?
S3 O10A 1.60(2) . ?
S3 K2 3.777(4) 1_655 ?
S4 O15A 1.231(16) . ?
S4 O13A 1.369(13) . ?
S4 O14 1.456(13) . ?
S4 O16 1.482(12) . ?
S4 O13 1.55(2) . ?
S4 O14A 1.577(19) . ?
S4 O15 1.590(14) . ?
S4 O16A 1.607(18) . ?
S4 K1 3.500(4) 2 ?
S4 K2 3.515(4) 4_665 ?
S4 K4 3.582(4) 2_655 ?
S5 O18 1.16(3) . ?
S5 O17 1.294(17) . ?
S5 O17A 1.44(2) . ?
S5 O19A 1.474(13) . ?
S5 O20A 1.516(14) . ?
S5 O20 1.519(13) . ?
S5 O18A 1.618(17) . ?
S5 O19 1.654(17) . ?
S5 K3 3.375(4) 2 ?
S5 K4 3.781(5) 4_566 ?
S5 K2 3.785(5) 3_566 ?
S5 K4 3.798(6) 2_655 ?
O1 K4 3.096(9) 4_566 ?
O4 K4 2.870(12) 2 ?
O5 O5A 1.43(4) . ?
O5 O8 1.65(3) . ?
O5A O6A 1.34(5) . ?
O5A K1 3.191(13) 3_656 ?
O5A K2 3.219(14) 1_655 ?
O6 O6A 1.25(5) . ?
O6 K3 2.726(16) 4_666 ?
O6 K2 2.94(2) 1_655 ?
O6A K2 2.67(3) 1_655 ?
O6A K1 2.87(4) 3_656 ?
O9 K1 2.844(14) 1_655 ?
O9 K3 2.926(12) 1_655 ?
O10 O10A 0.72(2) . ?
O10 Cd2 2.335(15) 3_656 ?
O10A Cd2 2.25(2) 3_656 ?
O11 K2 3.069(12) 1_655 ?
O12 Cd2 2.208(14) 1_655 ?
O12 K1 2.789(13) 3_656 ?
O12 K2 3.079(13) 1_655 ?
O13 O13A 0.91(2) . ?
O13 K1 2.79(2) 2 ?
O13A O14A 1.65(2) . ?
O13A K1 3.037(15) 2 ?
O13A K2 3.176(15) 4_665 ?
O14 O14A 1.27(3) . ?
O14 O15A 1.72(3) . ?
O14A K2 2.80(2) 4_665 ?
O15 O15A 0.99(3) . ?
O15 K2 2.615(18) 1_655 ?
O15 K4 2.942(17) 2_655 ?
O15A K2 2.75(2) 1_655 ?
O15A K4 2.97(2) 2_655 ?
O16 O16A 1.07(2) . ?
O16 Cd2 2.301(12) 4_665 ?
O16 K4 2.885(12) 2_655 ?
O16 K1 2.973(13) 2 ?
O16A Cd2 2.294(16) 4_665 ?
O16A K2 2.680(19) 4_665 ?
O16A K1 2.693(18) 2 ?
O17 O17A 1.03(3) . ?
O17 O19 1.53(2) . ?
O17 K4 2.586(14) 4_566 ?
O17 K2 3.39(2) 3_566 ?
O17A O18A 1.74(3) . ?
O17A K4 3.05(2) 4_566 ?
O18 O19A 1.24(3) . ?
O18 O18A 1.33(3) . ?
O18 O20A 1.77(3) . ?
O18 K4 2.75(3) 2_655 ?
O18 K3 2.99(2) 2 ?
O18 K1 3.35(2) 2 ?
O18A K4 2.96(2) 2_655 ?
O18A K1 3.075(16) 2 ?
O19 O19A 1.50(2) . ?
O19 Cd3 2.095(16) 3_666 ?
O19 K2 2.943(19) 3_566 ?
O19 K4 2.980(19) 4_566 ?
O19A Cd3 2.282(11) 3_666 ?
O19A K3 2.808(12) 2 ?
O19A K4 3.146(16) 2_655 ?
O20 O20A 1.08(2) . ?
O20 Cd1 2.282(15) 2 ?
O20 K3 2.963(16) 2 ?
O20 K2 3.08(2) 3_566 ?
O20A Cd1 2.377(19) 2 ?
O20A K3 2.686(16) 2 ?
O20A K1 3.03(2) 2 ?
O22W K3 2.927(9) 4_666 ?

loop_
_geom_hbond_atom_site_label_D
_geom_hbond_atom_site_label_H
_geom_hbond_atom_site_label_A
_geom_hbond_distance_DH
_geom_hbond_distance_HA
_geom_hbond_distance_DA
_geom_hbond_angle_DHA
_geom_hbond_site_symmetry_A
_geom_hbond_publ_flag
O21W H21A O17 0.8200 2.2400 2.98(2) 150.00 2_545 yes
O21W H21A O20 0.8200 2.3500 2.94(2) 129.00 2_545 yes
O21W H21A O4 0.8200 2.3400 2.791(15) 116.00 4_665 yes
O21W H21B O4 0.8200 2.0600 2.791(15) 147.00 4_665 yes
O21W H21B O1 0.8200 2.2900 3.002(15) 146.00 4_665 yes
O22W H22A O11 0.8200 2.4900 3.184(14) 143.00 4_566 yes
O22W H22A O14 0.8200 2.3100 2.76(2) 115.00 4_566 yes
O22W H22B O1 0.8200 1.9800 2.737(12) 153.00 . yes
O23W H23A O2 0.8200 2.0800 2.878(10) 165.00 2_545 yes
O23W H23B O10 0.8200 2.4500 2.99(2) 124.00 . yes
